data_7230880
loop_
_publ_author_name
'Xu, Lin-Yan'
'Yang, Wei'
'Liu, Chao-Fan'
'Ren, Zhi-Gang'
'Lang, Jian-Ping'

_publ_section_title
;
 Assembly of silver-oxo complexes based on
 N-diphenylphosphanylmethyl-3-aminopyridine and their structures,
 photocatalysis and photocurrent responses
;
_journal_issue 28
_journal_name_full CrystEngComm
_journal_page_first 4049
_journal_paper_doi 10.1039/C8CE00715B
_journal_volume 20
_journal_year 2018
_chemical_formula_moiety 'C18 H17 Ag N3 O3 P, 1.5(CO0.50)'
_chemical_formula_sum 'C20 H17 Ag N3 O4 P'
_chemical_formula_weight 502.21
_space_group_crystal_system orthorhombic
_space_group_IT_number 60
_space_group_name_Hall '-P 2n 2ab'
_space_group_name_H-M_alt 'P b c n'
_symmetry_space_group_name_Hall '-P 2n 2ab'
_symmetry_space_group_name_H-M 'P b c n'
_atom_sites_solution_hydrogens geom
_audit_creation_method SHELXL-2016/6
_audit_update_record
;
2018-05-31 deposited with the CCDC.
2018-06-13 downloaded from the CCDC.
;
_cell_angle_alpha 90
_cell_angle_beta 90
_cell_angle_gamma 90
_cell_formula_units_Z 8
_cell_length_a 15.3788(5)
_cell_length_b 17.2961(6)
_cell_length_c 16.4091(6)
_cell_measurement_reflns_used 5980
_cell_measurement_temperature 223(2)
_cell_measurement_theta_max 27.2990
_cell_measurement_theta_min 3.6150
_cell_volume 4364.7(3)
_computing_cell_refinement
;
CrysAlisPro, Agilent Technologies,
Version 1.171.36.32 (release 02-08-2013 CrysAlis171 .NET)
(compiled Aug  2 2013,16:46:58)
;
_computing_data_collection
;
CrysAlisPro, Agilent Technologies,
Version 1.171.36.32 (release 02-08-2013 CrysAlis171 .NET)
(compiled Aug  2 2013,16:46:58)
;
_computing_data_reduction
;
CrysAlisPro, Agilent Technologies,
Version 1.171.36.32 (release 02-08-2013 CrysAlis171 .NET)
(compiled Aug  2 2013,16:46:58)
;
_computing_structure_refinement 'SHELXL-2016/6 (Sheldrick, 2016)'
_computing_structure_solution 'SHELXS-2016/6 (Sheldrick, 2016)'
_diffrn_ambient_temperature 223(2)
_diffrn_detector_area_resol_mean 10.4471
_diffrn_measured_fraction_theta_full 0.998
_diffrn_measured_fraction_theta_max 0.906
_diffrn_measurement_device_type 'Xcalibur, Atlas, Gemini'
_diffrn_measurement_method '\w scans'
_diffrn_radiation_monochromator graphite
_diffrn_radiation_source 'Enhance (Mo) X-ray Source'
_diffrn_radiation_type MoK\a
_diffrn_radiation_wavelength 0.71073
_diffrn_reflns_av_R_equivalents 0.0298
_diffrn_reflns_av_unetI/netI 0.0325
_diffrn_reflns_Laue_measured_fraction_full 0.998
_diffrn_reflns_Laue_measured_fraction_max 0.906
_diffrn_reflns_limit_h_max 18
_diffrn_reflns_limit_h_min -21
_diffrn_reflns_limit_k_max 24
_diffrn_reflns_limit_k_min -22
_diffrn_reflns_limit_l_max 21
_diffrn_reflns_limit_l_min -23
_diffrn_reflns_number 21230
_diffrn_reflns_point_group_measured_fraction_full 0.998
_diffrn_reflns_point_group_measured_fraction_max 0.906
_diffrn_reflns_theta_full 25.242
_diffrn_reflns_theta_max 30.378
_diffrn_reflns_theta_min 2.814
_exptl_absorpt_coefficient_mu 1.026
_exptl_absorpt_correction_T_max 0.814
_exptl_absorpt_correction_T_min 0.782
_exptl_absorpt_correction_type multi-scan
_exptl_absorpt_process_details
;
CrysAlisPro, Agilent Technologies,
Version 1.171.36.32 (release 02-08-2013 CrysAlis171 .NET)
(compiled Aug  2 2013,16:46:58)
Empirical absorption correction using spherical harmonics,
 implemented in SCALE3 ABSPACK scaling algorithm.
;
_exptl_crystal_colour brown
_exptl_crystal_density_diffrn 1.528
_exptl_crystal_description block
_exptl_crystal_F_000 2016.0
_exptl_crystal_size_max 0.250
_exptl_crystal_size_mid 0.200
_exptl_crystal_size_min 0.200
_refine_diff_density_max 1.815
_refine_diff_density_min -1.588
_refine_diff_density_rms 0.117
_refine_ls_extinction_method none
_refine_ls_goodness_of_fit_ref 1.036
_refine_ls_hydrogen_treatment constr
_refine_ls_matrix_type full
_refine_ls_number_parameters 271
_refine_ls_number_reflns 5968
_refine_ls_number_restraints 82
_refine_ls_restrained_S_all 1.045
_refine_ls_R_factor_all 0.1056
_refine_ls_R_factor_gt 0.0710
_refine_ls_shift/su_max 0.001
_refine_ls_shift/su_mean 0.000
_refine_ls_structure_factor_coef Fsqd
_refine_ls_weighting_details 'w=1/[\s^2^(Fo^2^)+(0.1080P)^2^+10.5206P] where P=(Fo^2^+2Fc^2^)/3'
_refine_ls_weighting_scheme calc
_refine_ls_wR_factor_gt 0.1961
_refine_ls_wR_factor_ref 0.2228
_reflns_Friedel_coverage 0.000
_reflns_number_gt 4003
_reflns_number_total 6588
_reflns_threshold_expression 'I > 2\s(I)'
_cod_data_source_file c8ce00715b2.cif
_cod_data_source_block a_CCDC3
_cod_depositor_comments 'Adding full bibliography for 7230876--7230881.cif.'
_cod_database_code 7230880
_shelx_shelxl_version_number 2016/6
_shelx_space_group_comment
;
The symmetry employed for this shelxl refinement is uniquely defined
by the following loop, which should always be used as a source of
symmetry information in preference to the above space-group names.
They are only intended as comments.
;
_shelx_estimated_absorpt_t_min 0.783
_shelx_estimated_absorpt_t_max 0.821

loop_
_space_group_symop_operation_xyz
'x, y, z'
'-x+1/2, -y+1/2, z+1/2'
'-x, y, -z+1/2'
'x+1/2, -y+1/2, -z'
'-x, -y, -z'
'x-1/2, y-1/2, -z-1/2'
'x, -y, z-1/2'
'-x-1/2, y-1/2, z'

loop_
_atom_site_label
_atom_site_type_symbol
_atom_site_fract_x
_atom_site_fract_y
_atom_site_fract_z
_atom_site_U_iso_or_equiv
_atom_site_adp_type
_atom_site_occupancy
_atom_site_site_symmetry_order
_atom_site_calc_flag
_atom_site_refinement_flags_posn
_atom_site_refinement_flags_adp
_atom_site_refinement_flags_occupancy
_atom_site_disorder_assembly
_atom_site_disorder_group
Ag1 Ag 0.61007(3) 0.52236(3) 0.58318(3) 0.05562(19) Uani 1 1 d . . . . .
P1 P 0.66814(8) 0.64096(7) 0.53666(7) 0.0425(3) Uani 1 1 d . . . . .
N3 N 0.3992(5) 0.5850(4) 0.5842(3) 0.0784(19) Uani 1 1 d D . . . .
O1 O 0.4459(4) 0.5410(4) 0.5493(4) 0.074(2) Uani 0.802(11) 1 d D . P A 1
O2 O 0.4097(9) 0.6061(7) 0.6525(5) 0.182(6) Uani 0.802(11) 1 d D . P A 1
O3 O 0.3296(6) 0.6031(7) 0.5474(6) 0.142(5) Uani 0.802(11) 1 d D . P A 1
O1A O 0.4465(19) 0.5431(13) 0.627(2) 0.109(9) Uani 0.198(11) 1 d D . P A 2
O2A O 0.427(2) 0.6491(11) 0.5695(19) 0.109(9) Uani 0.198(11) 1 d D . P A 2
O3A O 0.3354(18) 0.5576(16) 0.554(2) 0.109(9) Uani 0.198(11) 1 d D . P A 2
N1 N 0.6239(3) 0.6175(3) 0.3805(3) 0.0554(12) Uani 1 1 d . . . . .
H1 H 0.630206 0.569767 0.396145 0.066 Uiso 1 1 calc R U . . .
N2 N 0.6059(3) 0.5794(3) 0.1634(3) 0.0459(9) Uani 1 1 d . . . . .
C1 C 0.6212(4) 0.6774(3) 0.4415(3) 0.0506(12) Uani 1 1 d . . . . .
H1A H 0.560899 0.693485 0.450798 0.061 Uiso 1 1 calc R U . . .
H1B H 0.654177 0.722513 0.422736 0.061 Uiso 1 1 calc R U . . .
C2 C 0.6168(3) 0.6328(3) 0.2983(3) 0.0422(10) Uani 1 1 d . . . . .
C3 C 0.6176(4) 0.7068(3) 0.2653(3) 0.0504(12) Uani 1 1 d . . . . .
H3 H 0.621695 0.750298 0.299378 0.061 Uiso 1 1 calc R U . . .
C4 C 0.6123(4) 0.7155(3) 0.1820(4) 0.0558(14) Uani 1 1 d . . . . .
H4 H 0.612620 0.765228 0.158904 0.067 Uiso 1 1 calc R U . . .
C5 C 0.6065(3) 0.6513(4) 0.1327(3) 0.0542(13) Uani 1 1 d . . . . .
H5 H 0.602893 0.658077 0.075992 0.065 Uiso 1 1 calc R U . . .
C6 C 0.6095(3) 0.5714(3) 0.2437(3) 0.0452(11) Uani 1 1 d . . . . .
H6 H 0.606869 0.521031 0.265151 0.054 Uiso 1 1 calc R U . . .
C7 C 0.7842(5) 0.6362(5) 0.5160(6) 0.0838(10) Uani 1 1 d . U . . .
C8 C 0.8317(5) 0.6893(5) 0.4757(6) 0.0842(10) Uani 1 1 d . U . . .
H8 H 0.803319 0.732703 0.453917 0.101 Uiso 1 1 calc R U . . .
C9 C 0.9202(5) 0.6825(5) 0.4652(6) 0.0856(10) Uani 1 1 d . U . . .
H9 H 0.950067 0.717454 0.431453 0.103 Uiso 1 1 calc R U . . .
C10 C 0.9629(5) 0.6265(5) 0.5030(6) 0.0877(10) Uani 1 1 d . U . . .
H10 H 1.023133 0.621492 0.494610 0.105 Uiso 1 1 calc R U . . .
C11 C 0.9202(5) 0.5745(5) 0.5553(6) 0.0880(10) Uani 1 1 d . U . . .
H11 H 0.951200 0.538203 0.586538 0.106 Uiso 1 1 calc R U . . .
C12 C 0.8311(5) 0.5791(5) 0.5584(6) 0.0864(10) Uani 1 1 d . U . . .
H12 H 0.800392 0.542955 0.590055 0.104 Uiso 1 1 calc R U . . .
C13 C 0.6545(4) 0.7207(3) 0.6075(3) 0.0522(12) Uani 1 1 d . . . . .
C14 C 0.6732(5) 0.7966(4) 0.5874(4) 0.0665(16) Uani 1 1 d . . . . .
H14 H 0.692229 0.808876 0.534493 0.080 Uiso 1 1 calc R U . . .
C15 C 0.6640(5) 0.8545(4) 0.6450(5) 0.082(2) Uani 1 1 d . . . . .
H15 H 0.675818 0.906047 0.630854 0.098 Uiso 1 1 calc R U . . .
C16 C 0.6381(8) 0.8373(6) 0.7212(6) 0.116(3) Uani 1 1 d . . . . .
H16 H 0.634474 0.876685 0.760526 0.139 Uiso 1 1 calc R U . . .
C17 C 0.6169(9) 0.7626(7) 0.7421(6) 0.147(6) Uani 1 1 d . . . . .
H17 H 0.596540 0.750964 0.794719 0.177 Uiso 1 1 calc R U . . .
C18 C 0.6260(7) 0.7044(5) 0.6841(5) 0.099(3) Uani 1 1 d . . . . .
H18 H 0.612307 0.653166 0.698055 0.118 Uiso 1 1 calc R U . . .
O4 O 0.685(3) 0.988(3) 0.347(3) 0.36(2) Uiso 0.5 1 d D . P B 1
C19 C 0.6848(10) 0.8613(9) 0.3711(11) 0.069(4) Uiso 0.5 1 d D . P B 1
C20 C 0.639(2) 0.9245(18) 0.3303(19) 0.283(13) Uiso 0.5 1 d D . P B 1
O4A O 0.683(2) 0.9204(19) 0.264(2) 0.261(14) Uiso 0.5 1 d D . P C 2
C19A C 0.6657(13) 0.8763(12) 0.3941(13) 0.088(6) Uiso 0.5 1 d D . P C 2
C20A C 0.639(2) 0.9245(18) 0.3303(19) 0.283(13) Uiso 0.5 1 d D . P C 2

loop_
_atom_site_aniso_label
_atom_site_aniso_U_11
_atom_site_aniso_U_22
_atom_site_aniso_U_33
_atom_site_aniso_U_23
_atom_site_aniso_U_13
_atom_site_aniso_U_12
Ag1 0.0623(3) 0.0605(3) 0.0440(3) 0.00923(18) 0.00033(18) -0.01365(19)
P1 0.0462(6) 0.0473(6) 0.0340(6) -0.0008(5) -0.0035(5) -0.0022(5)
N3 0.126(6) 0.056(3) 0.054(3) 0.012(3) 0.005(3) 0.015(4)
O1 0.061(3) 0.090(4) 0.072(4) -0.026(3) -0.018(3) 0.008(3)
O2 0.340(18) 0.138(9) 0.070(5) -0.048(6) 0.019(8) -0.020(9)
O3 0.140(8) 0.168(10) 0.119(7) 0.053(8) 0.048(6) 0.067(8)
O1A 0.15(2) 0.075(12) 0.096(15) -0.004(11) -0.023(14) -0.026(12)
O2A 0.15(2) 0.075(12) 0.096(15) -0.004(11) -0.023(14) -0.026(12)
O3A 0.15(2) 0.075(12) 0.096(15) -0.004(11) -0.023(14) -0.026(12)
N1 0.089(3) 0.043(2) 0.034(2) 0.0014(19) -0.015(2) 0.002(2)
N2 0.050(2) 0.051(2) 0.037(2) -0.0021(19) -0.0026(17) 0.0053(18)
C1 0.063(3) 0.048(3) 0.041(2) 0.001(2) -0.012(2) 0.002(2)
C2 0.045(3) 0.045(2) 0.036(2) -0.001(2) -0.0013(19) 0.000(2)
C3 0.066(3) 0.043(2) 0.043(3) -0.004(2) 0.000(2) -0.002(2)
C4 0.071(4) 0.050(3) 0.046(3) 0.008(3) 0.004(3) 0.001(3)
C5 0.058(3) 0.069(4) 0.035(2) 0.002(3) 0.004(2) 0.008(3)
C6 0.048(3) 0.045(2) 0.042(2) 0.001(2) -0.003(2) 0.002(2)
C7 0.0588(17) 0.087(2) 0.106(3) 0.014(2) 0.0086(17) -0.0017(15)
C8 0.0590(17) 0.088(2) 0.106(3) 0.013(2) 0.0089(17) -0.0027(15)
C9 0.0596(17) 0.090(2) 0.107(3) 0.013(2) 0.0093(17) -0.0025(15)
C10 0.0609(17) 0.092(2) 0.111(3) 0.014(2) 0.0090(17) -0.0006(15)
C11 0.0615(17) 0.091(2) 0.111(3) 0.015(2) 0.0081(17) 0.0006(16)
C12 0.0608(17) 0.089(2) 0.109(3) 0.015(2) 0.0083(17) 0.0000(16)
C13 0.050(3) 0.062(3) 0.045(3) -0.008(3) -0.007(2) 0.007(2)
C14 0.080(4) 0.055(3) 0.064(4) -0.011(3) -0.004(3) 0.000(3)
C15 0.094(5) 0.060(4) 0.092(6) -0.020(4) -0.008(4) 0.009(4)
C16 0.162(9) 0.097(7) 0.088(6) -0.050(6) -0.001(6) 0.024(6)
C17 0.277(18) 0.098(7) 0.067(5) -0.032(6) 0.049(7) -0.010(8)
C18 0.165(9) 0.079(5) 0.052(4) -0.008(4) 0.025(5) -0.001(5)

loop_
_atom_type_symbol
_atom_type_description
_atom_type_scat_dispersion_real
_atom_type_scat_dispersion_imag
_atom_type_scat_source
C C 0.0033 0.0016 'International Tables Vol C Tables 4.2.6.8 and 6.1.1.4'
H H 0.0000 0.0000 'International Tables Vol C Tables 4.2.6.8 and 6.1.1.4'
N N 0.0061 0.0033 'International Tables Vol C Tables 4.2.6.8 and 6.1.1.4'
O O 0.0106 0.0060 'International Tables Vol C Tables 4.2.6.8 and 6.1.1.4'
Ag Ag -0.8971 1.1015 'International Tables Vol C Tables 4.2.6.8 and 6.1.1.4'
P P 0.1023 0.0942 'International Tables Vol C Tables 4.2.6.8 and 6.1.1.4'

loop_
_geom_angle_atom_site_label_1
_geom_angle_atom_site_label_2
_geom_angle_atom_site_label_3
_geom_angle
_geom_angle_site_symmetry_1
_geom_angle_site_symmetry_3
N2 Ag1 P1 154.02(11) 7_566 .
N2 Ag1 O1 98.89(19) 7_566 5_666
P1 Ag1 O1 102.86(16) . 5_666
C13 P1 C7 105.5(3) . .
C13 P1 C1 103.8(3) . .
C7 P1 C1 104.1(3) . .
C13 P1 Ag1 114.1(2) . .
C7 P1 Ag1 113.1(3) . .
C1 P1 Ag1 115.15(19) . .
O2 N3 O1 124.5(8) . .
O3A N3 O2A 125.0(13) . .
O3A N3 O1A 118.8(12) . .
O2A N3 O1A 115.7(12) . .
O2 N3 O3 119.2(9) . .
O1 N3 O3 115.9(7) . .
N3 O1 Ag1 118.3(5) . 5_666
C2 N1 C1 122.6(5) . .
C6 N2 C5 118.0(5) . .
C6 N2 Ag1 120.7(4) . 7_565
C5 N2 Ag1 121.2(3) . 7_565
N1 C1 P1 109.5(4) . .
N1 C2 C3 123.9(5) . .
N1 C2 C6 119.3(5) . .
C3 C2 C6 116.8(5) . .
C4 C3 C2 119.2(5) . .
C5 C4 C3 119.9(5) . .
N2 C5 C4 121.9(5) . .
N2 C6 C2 124.2(5) . .
C8 C7 C12 116.3(7) . .
C8 C7 P1 126.4(6) . .
C12 C7 P1 116.2(6) . .
C7 C8 C9 122.7(8) . .
C10 C9 C8 119.6(8) . .
C9 C10 C11 121.4(7) . .
C12 C11 C10 116.8(8) . .
C11 C12 C7 122.2(8) . .
C18 C13 C14 118.9(6) . .
C18 C13 P1 118.1(5) . .
C14 C13 P1 122.9(5) . .
C13 C14 C15 120.1(7) . .
C16 C15 C14 120.4(8) . .
C15 C16 C17 120.6(8) . .
C16 C17 C18 119.0(9) . .
C13 C18 C17 121.0(9) . .
O4 C20 C19 106(3) . .
O4A C20A C19A 117(3) . .

loop_
_geom_bond_atom_site_label_1
_geom_bond_atom_site_label_2
_geom_bond_distance
_geom_bond_site_symmetry_2
Ag1 N2 2.198(4) 7_566
Ag1 P1 2.3640(14) .
Ag1 O1 2.581(6) 5_666
P1 C13 1.816(6) .
P1 C7 1.819(7) .
P1 C1 1.832(5) .
N3 O2 1.189(9) .
N3 O1 1.194(7) .
N3 O3A 1.194(12) .
N3 O2A 1.216(12) .
N3 O1A 1.247(13) .
N3 O3 1.268(10) .
N1 C2 1.378(6) .
N1 C1 1.442(7) .
N2 C6 1.326(6) .
N2 C5 1.342(8) .
C2 C3 1.390(8) .
C2 C6 1.395(7) .
C3 C4 1.377(8) .
C4 C5 1.377(9) .
C7 C8 1.346(10) .
C7 C12 1.407(11) .
C8 C9 1.376(10) .
C9 C10 1.324(11) .
C10 C11 1.407(11) .
C11 C12 1.374(11) .
C13 C18 1.361(9) .
C13 C14 1.384(9) .
C14 C15 1.385(9) .
C15 C16 1.345(13) .
C16 C17 1.377(16) .
C17 C18 1.391(12) .
O4 C20 1.33(3) .
C19 C20 1.46(3) .
O4A C20A 1.28(3) .
C19A C20A 1.40(3) .
